data_1554214
loop_
_publ_author_name
'Yoshida, Yukihiro'
'Tango, Shunsuke'
'Isomura, Kazuhide'
'Nakamura, Yuto'
'Kishida, Hideo'
'Koretsune, Takashi'
'Sakata, Masafumi'
'Nakano, Yoshiaki'
'Yamochi, Hideki'
'Saito, Gunzi'

_publ_section_title
;
 Charge-transfer complexes based on C2v-symmetric benzo[ghi]perylene:
 comparison of their dynamic and electronic properties with those of
 D6h-symmetric coronene
;
_journal_issue 6
_journal_name_full 'Materials Chemistry Frontiers'
_journal_page_first 1165
_journal_paper_doi 10.1039/C8QM00112J
_journal_volume 2
_journal_year 2018
_chemical_formula_moiety '(C22 H12), (C12 H4 N4)'
_chemical_formula_sum 'C34 H16 N4'
_chemical_formula_weight 480.53
_chemical_name_common (benzo[ghi]perylene)TCNQ
_space_group_IT_number 19
_space_group_name_Hall 'P 2ac 2ab'
_space_group_name_H-M_alt 'P 21 21 21'
_symmetry_cell_setting orthorhombic
_symmetry_space_group_name_H-M 'P 21 21 21'
_atom_sites_solution_hydrogens geom
_atom_sites_solution_primary direct
_atom_sites_solution_secondary difmap
_audit_creation_method SHELXL-97
_cell_angle_alpha 90.00
_cell_angle_beta 90.00
_cell_angle_gamma 90.00
_cell_formula_units_Z 4
_cell_length_a 7.1719(4)
_cell_length_b 10.8284(5)
_cell_length_c 29.7864(15)
_cell_measurement_reflns_used 8144
_cell_measurement_temperature 100(2)
_cell_measurement_theta_max 27.89
_cell_measurement_theta_min 2.74
_cell_volume 2313.2(2)
_computing_cell_refinement 'Bruker SAINT'
_computing_data_collection 'Bruker APEX2'
_computing_data_reduction 'Bruker SAINT'
_computing_molecular_graphics 'Bruker SHELXTL'
_computing_publication_material 'Bruker SHELXTL'
_computing_structure_refinement 'SHELXL-97 (Sheldrick, 2008)'
_computing_structure_solution 'SHELXS-97 (Sheldrick, 2008)'
_diffrn_ambient_temperature 100(2)
_diffrn_detector_area_resol_mean 8.333
_diffrn_measured_fraction_theta_full 1.000
_diffrn_measured_fraction_theta_max 0.998
_diffrn_measurement_device_type 'Bruker APEX-II CCD'
_diffrn_measurement_method '\f and \w scans'
_diffrn_radiation_monochromator graphite
_diffrn_radiation_source 'fine-focus sealed tube'
_diffrn_radiation_type MoK\a
_diffrn_radiation_wavelength 0.71073
_diffrn_reflns_av_R_equivalents 0.0412
_diffrn_reflns_av_sigmaI/netI 0.0327
_diffrn_reflns_limit_h_max 8
_diffrn_reflns_limit_h_min -8
_diffrn_reflns_limit_k_max 13
_diffrn_reflns_limit_k_min -13
_diffrn_reflns_limit_l_max 37
_diffrn_reflns_limit_l_min -37
_diffrn_reflns_number 24522
_diffrn_reflns_theta_full 25.00
_diffrn_reflns_theta_max 26.37
_diffrn_reflns_theta_min 2.00
_exptl_absorpt_coefficient_mu 0.083
_exptl_absorpt_correction_T_max 0.9950
_exptl_absorpt_correction_T_min 0.9629
_exptl_absorpt_correction_type numerical
_exptl_crystal_colour black
_exptl_crystal_density_diffrn 1.380
_exptl_crystal_density_method 'not measured'
_exptl_crystal_description rod
_exptl_crystal_F_000 992
_exptl_crystal_size_max 0.46
_exptl_crystal_size_mid 0.09
_exptl_crystal_size_min 0.06
_refine_diff_density_max 0.232
_refine_diff_density_min -0.259
_refine_diff_density_rms 0.042
_refine_ls_abs_structure_details 'Flack H D (1983), Acta Cryst. A39, 876-881'
_refine_ls_abs_structure_Flack 0(3)
_refine_ls_extinction_method none
_refine_ls_goodness_of_fit_ref 1.030
_refine_ls_hydrogen_treatment constr
_refine_ls_matrix_type full
_refine_ls_number_parameters 343
_refine_ls_number_reflns 4716
_refine_ls_number_restraints 0
_refine_ls_restrained_S_all 1.030
_refine_ls_R_factor_all 0.0522
_refine_ls_R_factor_gt 0.0386
_refine_ls_shift/su_max 0.001
_refine_ls_shift/su_mean 0.000
_refine_ls_structure_factor_coef Fsqd
_refine_ls_weighting_details 'calc w=1/[\s^2^(Fo^2^)+(0.0370P)^2^+0.4149P] where P=(Fo^2^+2Fc^2^)/3'
_refine_ls_weighting_scheme calc
_refine_ls_wR_factor_gt 0.0760
_refine_ls_wR_factor_ref 0.0799
_reflns_number_gt 3926
_reflns_number_total 4716
_reflns_threshold_expression >2sigma(I)
_cod_data_source_file c8qm00112j1.cif
_cod_data_source_block bper-TCNQ-100K
_cod_depositor_comments
;
The following automatic conversions were performed:

data item '_symmetry_cell_setting' value 'Orthorhombic' was changed
to 'orthorhombic' in accordance with the
/home/saulius/struct/COD-crude-data/automatic-downloads/DataCite-retrospective/RSC/depositions/lib/dictionaries/cif_core.dic
dictionary named 'cif_core.dic' version 2.4.2 last updated on
2011-04-26.

Automatic conversion script
Id: cif_fix_values 6909 2019-04-08 15:41:33Z antanas 
;
_cod_original_sg_symbol_H-M 'P2(1)2(1)2(1) '
_cod_database_code 1554214

loop_
_symmetry_equiv_pos_as_xyz
'x, y, z'
'x+1/2, -y+1/2, -z'
'-x, y+1/2, -z+1/2'
'-x+1/2, -y, z+1/2'

loop_
_atom_site_label
_atom_site_type_symbol
_atom_site_fract_x
_atom_site_fract_y
_atom_site_fract_z
_atom_site_U_iso_or_equiv
_atom_site_adp_type
_atom_site_occupancy
_atom_site_symmetry_multiplicity
_atom_site_calc_flag
_atom_site_refinement_flags
C1 C -0.1240(2) 0.71081(17) 0.78529(6) 0.0199(4) Uani 1 1 d .
H1 H -0.1709 0.6457 0.7684 0.024 Uiso 1 1 calc R
C2 C -0.1210(2) 0.82856(18) 0.76694(6) 0.0234(4) Uani 1 1 d .
H2 H -0.1647 0.8413 0.7379 0.028 Uiso 1 1 calc R
C3 C -0.0535(3) 0.92694(17) 0.79150(6) 0.0237(4) Uani 1 1 d .
H3 H -0.0527 1.0055 0.7789 0.028 Uiso 1 1 calc R
C4 C 0.0136(2) 0.90996(16) 0.83510(6) 0.0194(4) Uani 1 1 d .
C5 C 0.0843(2) 1.00972(17) 0.86127(6) 0.0228(4) Uani 1 1 d .
H5 H 0.0865 1.0886 0.8489 0.027 Uiso 1 1 calc R
C6 C 0.1483(2) 0.99298(17) 0.90356(6) 0.0226(4) Uani 1 1 d .
H6 H 0.1924 1.0603 0.9198 0.027 Uiso 1 1 calc R
C7 C 0.1487(2) 0.87326(17) 0.92351(6) 0.0191(4) Uani 1 1 d .
C8 C 0.2237(2) 0.85192(18) 0.96673(6) 0.0232(4) Uani 1 1 d .
H8 H 0.2718 0.9180 0.9830 0.028 Uiso 1 1 calc R
C9 C 0.2271(3) 0.73651(18) 0.98511(6) 0.0229(4) Uani 1 1 d .
H9 H 0.2802 0.7251 1.0133 0.028 Uiso 1 1 calc R
C10 C 0.1509(2) 0.63364(17) 0.96202(5) 0.0199(4) Uani 1 1 d .
C11 C 0.1458(3) 0.51320(18) 0.98125(6) 0.0243(4) Uani 1 1 d .
H11 H 0.1937 0.5009 1.0099 0.029 Uiso 1 1 calc R
C12 C 0.0730(3) 0.41679(18) 0.95865(6) 0.0245(4) Uani 1 1 d .
H12 H 0.0686 0.3397 0.9724 0.029 Uiso 1 1 calc R
C13 C 0.0020(2) 0.43015(16) 0.91389(6) 0.0210(4) Uani 1 1 d .
C14 C -0.0693(2) 0.33038(16) 0.88968(7) 0.0248(4) Uani 1 1 d .
H14 H -0.0758 0.2529 0.9030 0.030 Uiso 1 1 calc R
C15 C -0.1298(2) 0.34564(17) 0.84637(6) 0.0233(4) Uani 1 1 d .
H15 H -0.1738 0.2778 0.8304 0.028 Uiso 1 1 calc R
C16 C -0.1264(2) 0.46089(16) 0.82589(6) 0.0210(4) Uani 1 1 d .
H16 H -0.1685 0.4691 0.7965 0.025 Uiso 1 1 calc R
C17 C -0.0606(2) 0.56459(15) 0.84890(6) 0.0168(4) Uani 1 1 d .
C18 C -0.0582(2) 0.68785(16) 0.82874(6) 0.0172(4) Uani 1 1 d .
C19 C 0.0106(2) 0.78896(15) 0.85416(5) 0.0158(4) Uani 1 1 d .
C20 C 0.0790(2) 0.77177(16) 0.89889(6) 0.0162(4) Uani 1 1 d .
C21 C 0.0781(2) 0.65134(16) 0.91832(5) 0.0166(4) Uani 1 1 d .
C22 C 0.0058(2) 0.54916(15) 0.89346(5) 0.0160(4) Uani 1 1 d .
C23 C 0.5166(2) 0.79093(16) 0.85578(5) 0.0155(4) Uani 1 1 d .
C24 C 0.5700(2) 0.75316(15) 0.90021(5) 0.0163(4) Uani 1 1 d .
H24 H 0.6137 0.8120 0.9204 0.020 Uiso 1 1 calc R
C25 C 0.5583(2) 0.63486(15) 0.91324(5) 0.0159(4) Uani 1 1 d .
H25 H 0.5938 0.6133 0.9422 0.019 Uiso 1 1 calc R
C26 C 0.4917(2) 0.54062(15) 0.88310(5) 0.0163(4) Uani 1 1 d .
C27 C 0.4390(2) 0.57834(16) 0.83837(5) 0.0171(4) Uani 1 1 d .
H27 H 0.3958 0.5194 0.8182 0.020 Uiso 1 1 calc R
C28 C 0.4510(2) 0.69654(15) 0.82536(5) 0.0169(4) Uani 1 1 d .
H28 H 0.4166 0.7181 0.7963 0.020 Uiso 1 1 calc R
C29 C 0.5284(2) 0.91332(16) 0.84333(5) 0.0171(4) Uani 1 1 d .
C30 C 0.4750(2) 0.95545(16) 0.79941(6) 0.0196(4) Uani 1 1 d .
C31 C 0.5951(2) 1.00480(16) 0.87414(6) 0.0185(4) Uani 1 1 d .
C32 C 0.4798(2) 0.41924(16) 0.89664(6) 0.0186(4) Uani 1 1 d .
C33 C 0.4138(2) 0.32636(17) 0.86613(6) 0.0214(4) Uani 1 1 d .
C34 C 0.5348(3) 0.38145(15) 0.94079(6) 0.0213(4) Uani 1 1 d .
N1 N 0.4331(2) 0.98793(15) 0.76429(5) 0.0291(4) Uani 1 1 d .
N2 N 0.6498(2) 1.07594(15) 0.89960(5) 0.0266(4) Uani 1 1 d .
N3 N 0.3609(2) 0.25586(14) 0.84055(6) 0.0301(4) Uani 1 1 d .
N4 N 0.5798(2) 0.35583(15) 0.97664(6) 0.0303(4) Uani 1 1 d .

loop_
_atom_site_aniso_label
_atom_site_aniso_U_11
_atom_site_aniso_U_22
_atom_site_aniso_U_33
_atom_site_aniso_U_23
_atom_site_aniso_U_13
_atom_site_aniso_U_12
C1 0.0167(9) 0.0233(10) 0.0196(9) -0.0032(8) 0.0034(7) 0.0002(7)
C2 0.0200(9) 0.0336(11) 0.0166(9) 0.0055(8) 0.0019(7) 0.0018(8)
C3 0.0194(9) 0.0223(10) 0.0293(10) 0.0105(8) 0.0050(8) 0.0014(8)
C4 0.0125(9) 0.0198(9) 0.0260(9) 0.0012(8) 0.0055(7) 0.0000(7)
C5 0.0181(9) 0.0133(9) 0.0369(11) 0.0018(8) 0.0057(8) -0.0002(8)
C6 0.0173(9) 0.0165(9) 0.0338(11) -0.0077(8) 0.0031(8) -0.0017(8)
C7 0.0126(8) 0.0219(9) 0.0228(10) -0.0046(8) 0.0031(7) 0.0000(7)
C8 0.0173(9) 0.0305(11) 0.0217(10) -0.0097(8) 0.0032(7) -0.0020(8)
C9 0.0171(9) 0.0383(12) 0.0134(9) -0.0032(9) 0.0024(7) 0.0010(8)
C10 0.0136(8) 0.0300(10) 0.0162(9) 0.0005(8) 0.0040(7) 0.0038(8)
C11 0.0206(9) 0.0347(11) 0.0176(9) 0.0066(8) 0.0040(8) 0.0060(9)
C12 0.0225(10) 0.0225(10) 0.0284(10) 0.0100(8) 0.0082(8) 0.0047(8)
C13 0.0144(9) 0.0210(10) 0.0276(10) 0.0035(8) 0.0081(8) 0.0032(8)
C14 0.0190(9) 0.0152(9) 0.0401(11) 0.0043(8) 0.0095(9) 0.0024(8)
C15 0.0176(9) 0.0174(10) 0.0350(12) -0.0080(8) 0.0049(8) -0.0015(7)
C16 0.0166(9) 0.0232(10) 0.0231(10) -0.0040(8) 0.0026(7) 0.0016(7)
C17 0.0120(8) 0.0179(9) 0.0204(9) -0.0019(7) 0.0044(7) 0.0008(7)
C18 0.0124(8) 0.0211(9) 0.0180(9) -0.0007(7) 0.0049(7) 0.0009(7)
C19 0.0121(8) 0.0163(9) 0.0191(9) 0.0023(7) 0.0039(7) 0.0006(7)
C20 0.0100(8) 0.0189(9) 0.0196(9) -0.0031(7) 0.0038(7) 0.0003(7)
C21 0.0111(8) 0.0218(9) 0.0168(9) -0.0011(7) 0.0040(7) 0.0023(7)
C22 0.0116(8) 0.0170(9) 0.0192(9) 0.0001(7) 0.0042(7) 0.0013(7)
C23 0.0113(8) 0.0172(9) 0.0180(9) 0.0002(7) 0.0027(7) 0.0004(7)
C24 0.0161(8) 0.0175(9) 0.0154(8) -0.0017(7) 0.0008(7) -0.0004(7)
C25 0.0164(8) 0.0190(9) 0.0123(8) 0.0023(7) 0.0001(7) 0.0021(7)
C26 0.0129(8) 0.0180(9) 0.0178(9) 0.0002(7) 0.0042(7) 0.0021(7)
C27 0.0151(9) 0.0195(9) 0.0166(8) -0.0055(7) 0.0017(7) -0.0004(7)
C28 0.0169(9) 0.0214(9) 0.0125(8) 0.0000(7) 0.0001(7) -0.0001(7)
C29 0.0149(9) 0.0189(9) 0.0175(9) 0.0018(7) 0.0010(7) -0.0001(7)
C30 0.0204(10) 0.0154(9) 0.0230(10) 0.0016(7) 0.0039(8) 0.0008(7)
C31 0.0176(9) 0.0146(9) 0.0232(9) 0.0065(8) 0.0013(7) 0.0008(7)
C32 0.0161(9) 0.0176(9) 0.0220(9) 0.0001(7) 0.0028(7) 0.0004(7)
C33 0.0174(9) 0.0148(9) 0.0322(10) 0.0051(8) 0.0022(8) 0.0012(7)
C34 0.0206(10) 0.0136(9) 0.0296(11) 0.0022(8) 0.0049(8) 0.0014(7)
N1 0.0326(9) 0.0307(10) 0.0239(9) 0.0089(7) -0.0004(7) 0.0025(8)
N2 0.0276(9) 0.0220(9) 0.0304(9) -0.0013(8) -0.0019(7) -0.0027(7)
N3 0.0304(9) 0.0186(9) 0.0412(10) -0.0019(8) -0.0016(8) -0.0032(7)
N4 0.0333(10) 0.0260(9) 0.0316(10) 0.0098(8) 0.0028(8) 0.0033(8)

loop_
_atom_type_symbol
_atom_type_description
_atom_type_scat_dispersion_real
_atom_type_scat_dispersion_imag
_atom_type_scat_source
C C 0.0033 0.0016 'International Tables Vol C Tables 4.2.6.8 and 6.1.1.4'
H H 0.0000 0.0000 'International Tables Vol C Tables 4.2.6.8 and 6.1.1.4'
N N 0.0061 0.0033 'International Tables Vol C Tables 4.2.6.8 and 6.1.1.4'

loop_
_geom_angle_atom_site_label_1
_geom_angle_atom_site_label_2
_geom_angle_atom_site_label_3
_geom_angle
C2 C1 C18 121.47(17)
C2 C1 H1 119.3
C18 C1 H1 119.3
C3 C2 C1 120.41(17)
C3 C2 H2 119.8
C1 C2 H2 119.8
C2 C3 C4 120.79(17)
C2 C3 H3 119.6
C4 C3 H3 119.6
C3 C4 C5 122.09(17)
C3 C4 C19 119.01(16)
C5 C4 C19 118.90(16)
C6 C5 C4 121.90(17)
C6 C5 H5 119.1
C4 C5 H5 119.1
C5 C6 C7 120.70(17)
C5 C6 H6 119.6
C7 C6 H6 119.6
C20 C7 C8 118.69(16)
C20 C7 C6 119.34(16)
C8 C7 C6 121.92(16)
C9 C8 C7 121.44(17)
C9 C8 H8 119.3
C7 C8 H8 119.3
C8 C9 C10 121.18(17)
C8 C9 H9 119.4
C10 C9 H9 119.4
C21 C10 C9 118.79(17)
C21 C10 C11 118.95(17)
C9 C10 C11 122.25(16)
C12 C11 C10 121.22(17)
C12 C11 H11 119.4
C10 C11 H11 119.4
C11 C12 C13 121.58(17)
C11 C12 H12 119.2
C13 C12 H12 119.2
C14 C13 C22 119.08(16)
C14 C13 C12 122.16(17)
C22 C13 C12 118.76(16)
C15 C14 C13 120.58(17)
C15 C14 H14 119.7
C13 C14 H14 119.7
C14 C15 C16 121.05(17)
C14 C15 H15 119.5
C16 C15 H15 119.5
C15 C16 C17 120.83(17)
C15 C16 H16 119.6
C17 C16 H16 119.6
C16 C17 C22 118.49(16)
C16 C17 C18 122.38(15)
C22 C17 C18 119.13(15)
C1 C18 C19 118.25(16)
C1 C18 C17 122.49(16)
C19 C18 C17 119.26(15)
C18 C19 C4 120.06(15)
C18 C19 C20 121.00(15)
C4 C19 C20 118.94(15)
C7 C20 C21 120.14(15)
C7 C20 C19 120.21(15)
C21 C20 C19 119.65(15)
C10 C21 C20 119.67(16)
C10 C21 C22 120.38(16)
C20 C21 C22 119.95(15)
C17 C22 C13 119.94(15)
C17 C22 C21 121.00(15)
C13 C22 C21 119.06(15)
C29 C23 C24 120.32(15)
C29 C23 C28 122.09(15)
C24 C23 C28 117.59(15)
C25 C24 C23 121.43(15)
C25 C24 H24 119.3
C23 C24 H24 119.3
C24 C25 C26 121.14(15)
C24 C25 H25 119.4
C26 C25 H25 119.4
C32 C26 C25 120.93(15)
C32 C26 C27 121.59(16)
C25 C26 C27 117.48(15)
C28 C27 C26 121.35(16)
C28 C27 H27 119.3
C26 C27 H27 119.3
C27 C28 C23 121.01(15)
C27 C28 H28 119.5
C23 C28 H28 119.5
C23 C29 C31 120.85(15)
C23 C29 C30 122.24(16)
C31 C29 C30 116.91(15)
N1 C30 C29 179.3(2)
N2 C31 C29 178.30(19)
C26 C32 C34 121.62(16)
C26 C32 C33 120.22(16)
C34 C32 C33 118.15(16)
N3 C33 C32 177.3(2)
N4 C34 C32 177.36(19)

loop_
_geom_bond_atom_site_label_1
_geom_bond_atom_site_label_2
_geom_bond_distance
C1 C2 1.387(3)
C1 C18 1.400(2)
C1 H1 0.9300
C2 C3 1.380(3)
C2 H2 0.9300
C3 C4 1.397(3)
C3 H3 0.9300
C4 C5 1.425(3)
C4 C19 1.428(2)
C5 C6 1.353(3)
C5 H5 0.9300
C6 C7 1.426(3)
C6 H6 0.9300
C7 C20 1.413(2)
C7 C8 1.414(2)
C8 C9 1.365(3)
C8 H8 0.9300
C9 C10 1.419(3)
C9 H9 0.9300
C10 C21 1.415(2)
C10 C11 1.425(3)
C11 C12 1.347(3)
C11 H11 0.9300
C12 C13 1.434(3)
C12 H12 0.9300
C13 C14 1.396(3)
C13 C22 1.426(2)
C14 C15 1.371(3)
C14 H14 0.9300
C15 C16 1.389(3)
C15 H15 0.9300
C16 C17 1.398(2)
C16 H16 0.9300
C17 C22 1.420(2)
C17 C18 1.464(2)
C18 C19 1.420(2)
C19 C20 1.432(2)
C20 C21 1.427(2)
C21 C22 1.429(2)
C23 C29 1.379(2)
C23 C24 1.437(2)
C23 C28 1.445(2)
C24 C25 1.341(2)
C24 H24 0.9300
C25 C26 1.441(2)
C25 H25 0.9300
C26 C32 1.377(2)
C26 C27 1.444(2)
C27 C28 1.340(2)
C27 H27 0.9300
C28 H28 0.9300
C29 C31 1.433(3)
C29 C30 1.437(2)
C30 N1 1.144(2)
C31 N2 1.150(2)
C32 C34 1.433(3)
C32 C33 1.436(3)
C33 N3 1.143(2)
C34 N4 1.149(2)
